data_2002111
loop_
_publ_author_name
'Preut, H.'
'Wienken, S.'
'Neumann, W. P.'

_publ_contact_author
;
       Dr. Hans Preut
       Fachbereich Chemie Universit\"at Dortmund
       Postfach 500500
       Otto-Hahn-Strasse 6
       D-4600 Dortmund 50
       Germany
;
_publ_section_title
;Structure of dimethyl
 <i>trans</i>-3,3'-(1,1-dimethylgermacyclopentane-3,4-diyl)bis[(<i>E</i>)-2-methylpropenoate]
;
_journal_issue 1
_journal_name_full 'Acta Crystallographica Section C'
_journal_page_first 184
_journal_page_last 185
_journal_paper_doi 10.1107/S0108270192009776
_journal_volume 49
_journal_year 1993
_chemical_formula_moiety 'C16 H26 Ge1 O4  '
_chemical_formula_sum 'C16 H26 Ge O4'
_chemical_formula_weight 354.97
_chemical_melting_point 384
_chemical_name_systematic
;
Dimethyl trans-3,3'-(1,1-dimethylgermacyclopentane-3,4-diyl)
bis[(E)-2-methylpropenoate]
;
_space_group_crystal_system monoclinic
_space_group_IT_number 15
_space_group_name_Hall '-C 2yc'
_space_group_name_H-M_alt 'C 1 2/c 1'
_audit_creation_method
;
     text program nroff under UNIX
;
_cell_angle_alpha 90.0
_cell_angle_beta 126.91(3)
_cell_angle_gamma 90.0
_cell_formula_units_Z 4
_cell_length_a 20.373(9)
_cell_length_b 8.707(4)
_cell_length_c 12.637(6)
_cell_measurement_reflns_used 16
_cell_measurement_temperature 293.0(10)
_cell_measurement_theta_max 20.5
_cell_measurement_theta_min 9.4
_cell_volume 1792.4(16)
_computing_cell_refinement 'Nicolet R3m/V software'
_computing_data_collection 'Nicolet R3m/V software, release 4.11'
_computing_data_reduction 'Nicolet R3m/V software'
_computing_publication_material
;
    PARST (Nardelli, 1983),  PLATON (Spek, 1982),
    MISSYM (Le Page, 1987)
;
_computing_structure_refinement
;
   SHELXTL-Plus
;
_computing_structure_solution 'SHELXTL-Plus (Sheldrick, 1987)'
_diffrn_ambient_temperature 293.0(10)
_diffrn_measurement_device 'Nicolet R3m/V'
_diffrn_measurement_method \q/2\q
_diffrn_radiation_monochromator graphite
_diffrn_radiation_source 'X-ray tube'
_diffrn_radiation_type 'Mo K\a'
_diffrn_radiation_wavelength 0.71073
_diffrn_reflns_av_R_equivalents 0.0382
_diffrn_reflns_number 2628
_diffrn_reflns_reduction_process
;
   Lorentz-polarization correction,
   data averaged
;
_diffrn_reflns_theta_max 22.5
_diffrn_reflns_theta_min 1.0
_diffrn_standards_decay_% 0
_diffrn_standards_interval_time 150
_diffrn_standards_number 6
_exptl_absorpt_coefficient_mu 1.70
_exptl_absorpt_correction_type none
_exptl_crystal_colour colourless
_exptl_crystal_density_diffrn 1.315
_exptl_crystal_description platelet
_exptl_crystal_F_000 744
_exptl_crystal_size_max 0.44
_exptl_crystal_size_mid 0.44
_exptl_crystal_size_min 0.28
_refine_diff_density_max 0.3
_refine_diff_density_min -0.7
_refine_ls_goodness_of_fit_obs 0.55
_refine_ls_hydrogen_treatment refU
_refine_ls_matrix_type full
_refine_ls_number_constraints 0
_refine_ls_number_parameters 98
_refine_ls_number_reflns 997
_refine_ls_number_restraints 0
_refine_ls_R_factor_all 0.0480
_refine_ls_R_factor_obs 0.037
_refine_ls_shift/esd_max 0.168
_refine_ls_shift/esd_mean 0.011
_refine_ls_structure_factor_coef F
_refine_ls_weighting_details 'w = 1/[\s~2~(F)+0.0070F~2~]'
_refine_ls_weighting_scheme calc
_refine_ls_wR_factor_all 0.0627
_refine_ls_wR_factor_obs 0.050
_reflns_number_observed 997
_reflns_number_total 1171
_reflns_observed_criterion refl_observed_if_F>_4.0_sigma(F)
_cod_data_source_file al1027.cif
_cod_data_source_block default
_cod_depositor_comments
;
 Correcting space group symmetry operation list:
 1) Removing space group operations that do not belong to the declared space
    group '-C 2yc':
    1/2-x,y,-z
    1/2+x,1/2+y,1/2+z
    +x,y,1/2+z
 2) Adding symmetry operations that are required by the '-C 2yc' space group:
    -x+1/2,y+1/2,-z+1/2
    x+1/2,-y+1/2,z+1/2
    x,-y,z+1/2

 Adding the Hall space group symbol and the space group number.

 Antanas Vaitkus,
 2017-07-20

The provided symmetry operators do not match the C2/c group. To many
differences between the canonical C 1 2/c 1 operators

x,y,z
-x,y,1/2-z
-x,-y,-z
x,-y,1/2+z
1/2+x,1/2+y,z
1/2-x,1/2+y,1/2-z
1/2-x,1/2-y,-z
1/2+x,1/2-y,1/2+z

and the provided ones are present to restore operators
reliably. Leaving the operators as they were, just fixing the syntax
error.

Saulius Gra\<zulis.

#----------------------------------------------------------------------

The following automatic conversions were performed:

'_refine_ls_weighting_scheme' value 'calc w =
1/[\s~2~(F)+0.0070F~2~]' was changed to 'calc'. New tag
'_refine_ls_weighting_details' was created. The value of the new tag
was set to 'w = 1/[\s~2~(F)+0.0070F~2~]'.

Automatic conversion script
Id: cif_fix_values 3143 2015-03-26 13:38:13Z robertas 
;
_cod_original_cell_volume 1792(2)
_cod_original_sg_symbol_H-M 'C 2/c'
_cod_original_formula_sum 'C16 H26 Ge1 O4  '
_cod_database_code 2002111

loop_
_symmetry_equiv_pos_as_xyz
+x,+y,+z
-x,y,1/2-z
-x,-y,-z
1/2+x,1/2+y,+z
1/2-x,1/2-y,-z
-x+1/2,y+1/2,-z+1/2
x+1/2,-y+1/2,z+1/2
x,-y,z+1/2

loop_
_atom_site_aniso_label
_atom_site_aniso_U_11
_atom_site_aniso_U_22
_atom_site_aniso_U_33
_atom_site_aniso_U_12
_atom_site_aniso_U_13
_atom_site_aniso_U_23
Ge(1) 446(3) 416(3) 534(3) .00 321(3) .00
O(1) 689(12) 922(13) 473(11) 180(10) 231(10) -240(10)
O(2) 726(11) 696(12) 527(10) -94(10) 368(9) -361(10)
C(1) 679(13) 660(14) 722(13) -144(12) 423(11) -61(10)
H(1a) 1250(16) ? ? ? ? ?
H(1b) 1250(16) ? ? ? ? ?
H(1c) 1250(16) ? ? ? ? ?
C(2) 442(12) 505(13) 625(13) 53(11) 393(10) 60(10)
H(2a) 578(16) ? ? ? ? ?
H(2b) 578(16) ? ? ? ? ?
C(3) 300(11) 441(12) 405(11) 15(10) 218(9) -9(10)
H(3a) 578(16) ? ? ? ? ?
C(4) 334(11) 451(12) 357(11) 26(10) 209(9) 4(10)
H(4a) 578(16) ? ? ? ? ?
C(5) 341(11) 395(12) 358(12) -2(10) 219(10) 11(10)
C(6) 513(13) 666(14) 368(12) -3(11) 174(11) -145(10)
H(6a) 1250(16) ? ? ? ? ?
H(6b) 1250(16) ? ? ? ? ?
H(6c) 1250(16) ? ? ? ? ?
C(7) 437(12) 428(13) 427(12) -13(10) 283(10) -29(10)
C(8) 1259(14) 874(14) 843(13) -215(13) 765(11) -599(10)
H(8a) 1250(16) ? ? ? ? ?
H(8b) 1250(16) ? ? ? ? ?
H(8c) 1250(16) ? ? ? ? ?

loop_
_atom_site_label
_atom_site_fract_x
_atom_site_fract_y
_atom_site_fract_z
_atom_site_U_iso_or_equiv
_atom_site_thermal_displace_type
_atom_site_calc_flag
_atom_site_calc_attached_atom
Ge(1) 0.0 0.02457(6) 0.25 0.0448 Uani ? ?
O(1) -0.0965(2) -0.6461(4) 0.3928(3) 0.0768 Uani ? ?
O(2) -0.2113(2) -0.7006(3) 0.1983(3) 0.0654 Uani ? ?
C(1) 0.0672(3) 0.1507(5) 0.4059(4) 0.0686 Uani ? ?
H(1a) 0.0966(3) 0.2253(5) 0.3931(4) 0.1249 Uiso ? ?
H(1b) 0.0336(3) 0.2023(5) 0.4246(4) 0.1249 Uiso ? ?
H(1c) 0.1056(3) 0.0850(5) 0.4787(4) 0.1249 Uiso ? ?
C(2) -0.0620(2) -0.1309(4) 0.2672(4) 0.0479 Uani ? ?
H(2a) -0.1195(2) -0.1070(4) 0.2124(4) 0.0577 Uiso ? ?
H(2b) -0.0425(2) -0.1391(4) 0.3575(4) 0.0577 Uiso ? ?
C(3) -0.0457(2) -0.2816(4) 0.2228(3) 0.0378 Uani ? ?
H(3a) -0.0782(2) -0.2868(4) 0.1181(3) 0.0577 Uiso ? ?
C(4) -0.0657(2) -0.4168(4) 0.2729(3) 0.0380 Uani ? ?
H(4a) -0.0272(2) -0.4393(4) 0.3656(3) 0.0577 Uiso ? ?
C(5) -0.1316(2) -0.5059(4) 0.2025(3) 0.0359 Uani ? ?
C(6) -0.1970(3) -0.4918(4) 0.0571(4) 0.0573 Uani ? ?
H(6a) -0.1823(3) -0.4115(4) 0.0227(4) 0.1249 Uiso ? ?
H(6b) -0.2021(3) -0.5870(4) 0.0144(4) 0.1249 Uiso ? ?
H(6c) -0.2483(3) -0.4672(4) 0.0406(4) 0.1249 Uiso ? ?
C(7) -0.1412(2) -0.6234(4) 0.2774(3) 0.0416 Uani ? ?
C(8) -0.2282(4) -0.8154(6) 0.2618(5) 0.0908 Uani ? ?
H(8a) -0.1851(4) -0.8907(6) 0.3044(5) 0.1249 Uiso ? ?
H(8b) -0.2316(4) -0.7668(6) 0.3265(5) 0.1249 Uiso ? ?
H(8c) -0.2795(4) -0.8646(6) 0.1963(5) 0.1249 Uiso ? ?

loop_
_atom_type_symbol
_atom_type_scat_dispersion_real
_atom_type_scat_dispersion_imag
_atom_type_scat_source
C 0.002 0.002 International_Tables_Vol_IV_Table_2.2B
H 0 0 International_Tables_Vol_IV_Table_2.2B
O 0.008 0.006 International_Tables_Vol_IV_Table_2.2B
Ge 0.081 1.801 International_Tables_Vol_IV_Table_2.2B

loop_
_geom_angle_atom_site_label_1
_geom_angle_atom_site_label_2
_geom_angle_atom_site_label_3
_geom_angle_site_symmetry_1
_geom_angle_site_symmetry_2
_geom_angle_site_symmetry_3
_geom_angle
_geom_angle_publ_flag
C(1) Ge(1) C(2) . . . 113.1(2) yes
C(1) Ge(1) C(1) . . 2_555 110.6(2) yes
C(1) Ge(1) C(2) . . 2_555 113.5(2) yes
C(2) Ge(1) C(2) . . 2_555 92.1(2) yes
C(7) O(2) C(8) . . . 115.9(3) yes
Ge(1) C(2) C(3) . . . 104.8(3) yes
C(2) C(3) C(3) . . 2_555 107.6(3) yes
C(4) C(3) C(3) . . 2_555 111.7(3) yes
C(2) C(3) C(4) . . . 110.0(3) yes
C(3) C(4) C(5) . . . 126.6(3) yes
C(4) C(5) C(7) . . . 116.3(3) yes
C(4) C(5) C(6) . . . 124.9(3) yes
C(6) C(5) C(7) . . . 118.7(3) yes
O(2) C(7) C(5) . . . 111.2(3) yes
O(1) C(7) C(5) . . . 127.0(4) yes
O(1) C(7) O(2) . . . 121.7(4) yes

loop_
_geom_bond_atom_site_label_1
_geom_bond_atom_site_label_2
_geom_bond_site_symmetry_1
_geom_bond_site_symmetry_2
_geom_bond_distance
_geom_bond_publ_flag
Ge(1) C(1) . . 1.929(4) yes
Ge(1) C(2) . . 1.950(5) yes
O(1) C(7) . . 1.184(4) yes
O(2) C(7) . . 1.332(4) yes
O(2) C(8) . . 1.447(8) yes
C(2) C(3) . . 1.539(6) yes
C(3) C(3) . 2_555 1.550(6) yes
C(3) C(4) . . 1.504(6) yes
C(4) C(5) . . 1.327(5) yes
C(5) C(6) . . 1.492(5) yes
C(5) C(7) . . 1.483(6) yes

loop_
_geom_torsion_atom_site_label_1
_geom_torsion_atom_site_label_2
_geom_torsion_atom_site_label_3
_geom_torsion_atom_site_label_4
_geom_torsion_site_symmetry_1
_geom_torsion_site_symmetry_2
_geom_torsion_site_symmetry_3
_geom_torsion_site_symmetry_4
_geom_torsion
_geom_torsion_publ_flag
C(2) Ge(1) C(2) C(3) . . 2_555 2_555 -14.1(3) yes
Ge(1) C(2) C(3) C(3) . 2_555 2_555 . 39.2(3) yes
C(2) C(3) C(3) C(2) 2_555 2_555 . . -53.2(4) yes
